data_7705000
loop_
_publ_author_name
'Alanazi, Abdulaziz A.'
'Wojtas, Lukasz'
'Mayers, Jacob M.'
'Miksovska, Jaroslava'
'Larsen, Randy W.'

_publ_section_title
;
 Framework induced deformation modulates the photophysical properties of
 ZnTetra(4-pyridyl)porphyrin incorporated within a new metal organic
 framework, RWLAA-1.
;
_journal_issue 33
_journal_name_full 'Dalton transactions (Cambridge, England : 2003)'
_journal_page_first 11668
_journal_page_last 11674
_journal_paper_doi 10.1039/d0dt02050h
_journal_volume 49
_journal_year 2020
_chemical_formula_moiety 'C307.5 H172.5 N49.5 O48 Zn18, 6(C3 H7 N O), 1.5(O)'
_chemical_formula_sum 'C325.5 H217.5 N55.5 O55.5 Zn18'
_chemical_formula_weight 6970.70
_space_group_crystal_system hexagonal
_space_group_IT_number 175
_space_group_name_Hall '-P 6'
_space_group_name_H-M_alt 'P 6/m'
_atom_sites_solution_hydrogens geom
_audit_creation_date 2018-11-19
_audit_creation_method
;
Olex2 1.2
(compiled 2018.05.29 svn.r3508 for OlexSys, GUI svn.r5506)
;
_audit_update_record
;
2020-06-08 deposited with the CCDC.	2020-08-03 downloaded from the CCDC.
;
_cell_angle_alpha 90
_cell_angle_beta 90
_cell_angle_gamma 120
_cell_formula_units_Z 1
_cell_length_a 26.8343(9)
_cell_length_b 26.8343(9)
_cell_length_c 14.8769(5)
_cell_measurement_reflns_used 9930
_cell_measurement_temperature 100(2)
_cell_measurement_theta_max 66.641
_cell_measurement_theta_min 2.971
_cell_volume 9277.3(5)
_computing_cell_refinement 'SAINT V8.38A (?, 2016)'
_computing_data_reduction 'SAINT V8.38A (?, 2016)'
_computing_molecular_graphics 'Olex2 (Dolomanov et al., 2009)'
_computing_publication_material 'Olex2 (Dolomanov et al., 2009)'
_computing_structure_refinement 'XL (Sheldrick, 2008)'
_diffrn_ambient_temperature 100.0
_diffrn_measured_fraction_theta_full 0.999
_diffrn_measured_fraction_theta_max 0.998
_diffrn_measurement_device_type 'Bruker D8 Venture PHOTON II CPAD'
_diffrn_measurement_method '\f and \w scans'
_diffrn_radiation_type CuK\a
_diffrn_radiation_wavelength 1.54178
_diffrn_reflns_av_R_equivalents 0.0941
_diffrn_reflns_av_unetI/netI 0.0382
_diffrn_reflns_Laue_measured_fraction_full 0.999
_diffrn_reflns_Laue_measured_fraction_max 0.998
_diffrn_reflns_limit_h_max 31
_diffrn_reflns_limit_h_min -31
_diffrn_reflns_limit_k_max 31
_diffrn_reflns_limit_k_min -31
_diffrn_reflns_limit_l_max 17
_diffrn_reflns_limit_l_min -17
_diffrn_reflns_number 71805
_diffrn_reflns_point_group_measured_fraction_full 0.999
_diffrn_reflns_point_group_measured_fraction_max 0.998
_diffrn_reflns_theta_full 66.722
_diffrn_reflns_theta_max 66.722
_diffrn_reflns_theta_min 3.527
_diffrn_standards_number 0
_exptl_absorpt_coefficient_mu 1.823
_exptl_absorpt_correction_T_max 1.0000
_exptl_absorpt_correction_T_min 0.8050
_exptl_absorpt_correction_type multi-scan
_exptl_absorpt_process_details
;
SADABS-2016/2 (Bruker,2016/2) was used for absorption correction.
wR2(int) was 0.1382 before and 0.0924 after correction.
The Ratio of minimum to maximum transmission is 0.8050.
The \l/2 correction factor is Not present.
;
_exptl_crystal_density_diffrn 1.248
_exptl_crystal_description rods
_exptl_crystal_F_000 3543
_refine_diff_density_max 1.104
_refine_diff_density_min -0.933
_refine_diff_density_rms 0.109
_refine_ls_extinction_method none
_refine_ls_goodness_of_fit_ref 1.162
_refine_ls_hydrogen_treatment constr
_refine_ls_matrix_type full
_refine_ls_number_parameters 588
_refine_ls_number_reflns 5721
_refine_ls_number_restraints 1362
_refine_ls_restrained_S_all 1.058
_refine_ls_R_factor_all 0.1112
_refine_ls_R_factor_gt 0.1024
_refine_ls_shift/su_max 0.001
_refine_ls_shift/su_mean 0.000
_refine_ls_structure_factor_coef Fsqd
_refine_ls_weighting_details 'w=1/[\s^2^(Fo^2^)+(0.1430P)^2^+27.4051P] where P=(Fo^2^+2Fc^2^)/3'
_refine_ls_weighting_scheme calc
_refine_ls_wR_factor_gt 0.2904
_refine_ls_wR_factor_ref 0.2974
_reflns_Friedel_coverage 0.000
_reflns_number_gt 4962
_reflns_number_total 5721
_reflns_threshold_expression 'I > 2\s(I)'
_cod_data_source_file d0dt02050h2.cif
_cod_data_source_block RWLAA-1
_cod_depositor_comments 'Adding full bibliography for 7705000.cif.'
_cod_original_cell_volume 9277.3(7)
_cod_original_formula_sum 'C325.50 H217.50 N55.50 O55.50 Zn18'
_cod_database_code 7705000
_shelx_shelxl_version_number 2017/1
_shelx_space_group_comment
;
The symmetry employed for this shelxl refinement is uniquely defined
by the following loop, which should always be used as a source of
symmetry information in preference to the above space-group names.
They are only intended as comments.
;
_olex2_refinement_description
;
1. Fixed Uiso
 At 1.2 times of:
  All C(H) groups
 At 1.5 times of:
  All C(H,H,H) groups
2. Restrained distances
 O91-C92 = O56-C57
 1.26 with sigma of 0.02
 N58-C57 = N93-C92
 1.29 with sigma of 0.02
 N93-C95 = N93-C94 = N58-C60 = N58-C59
 1.48 with sigma of 0.02
 H95C-H80
 -2.2 with sigma of 0.02
 O56-N58 = O91-N93
 2.22 with sigma of 0.04
 C57-C60 = C57-C59 = C92-C95 = C92-C94
 2.42 with sigma of 0.04
 C95-C94 = C60-C59
 2.54 with sigma of 0.04
 C79-C76 \\sim C79-C46
 with sigma of 0.02
 C63-C62 \\sim C64-C63 \\sim C65-C64 \\sim C66-C65 \\sim C33-C32 \\sim C34-C33
\\sim C35-C34 \\sim C36-C35
 \\sim C84-C83 \\sim C84-C79 \\sim C80-C79 \\sim C81-C80
 with sigma of 0.02
 N61-C66 \\sim N61-C62 \\sim N31-C36 \\sim N31-C32 \\sim N82-C83 \\sim N82-C81
 with sigma of 0.02
 Zn30-N37 \\sim Zn60-N67 \\sim Zn60-N75 \\sim Zn30-N45 \\sim Zn60-N347 \\sim
Zn30-N55
 with sigma of 0.02
 N55-C47 \\sim N347-C77 \\sim N45-C44 \\sim N75-C74 \\sim N75-C71 \\sim N45-C41
\\sim N67-C68 \\sim N37-C38
 with sigma of 0.02
 C39-C38 \\sim C69-C68 \\sim C42-C41 \\sim C72-C71 \\sim C74-C73 \\sim C44-C43
\\sim C78-C77 \\sim C48-C47
 with sigma of 0.02
 C43-C42 \\sim C73-C72 \\sim C78-C78_$1 \\sim C48-C48_$1 \\sim C69-C69_$1 \\sim
C39-C39_$1
 with sigma of 0.02
 C70-C64 \\sim C40-C34 \\sim C79-C76 \\sim C79-C46
 with sigma of 0.02
3. Restrained planarity
 O56, C57, N58, C60, C59
 with sigma of 0.1
 O91, C92, N93, C95, C94
 with sigma of 0.1
4. Uiso/Uaniso restraints and constraints
Zn30 \\sim N31 \\sim C32 \\sim C33 \\sim C34 \\sim C35 \\sim C36 \\sim N37
\\sim C38 \\sim C39 \\sim C40 \\sim N45 \\sim C41 \\sim C42 \\sim C43 \\sim C44
\\sim C46 \\sim C47 \\sim C48 \\sim N55 \\sim Zn60 \\sim N61 \\sim C62 \\sim
C63 \\sim C64 \\sim C65 \\sim C66 \\sim N67 \\sim C68 \\sim C69 \\sim C70 \\sim
N75 \\sim C74 \\sim C73 \\sim C72 \\sim C71 \\sim C76 \\sim C77 \\sim C78 \\sim
C79 \\sim C80 \\sim C81 \\sim N82 \\sim C83 \\sim C84 \\sim O85 \\sim N347
\\sim O56 \\sim C57 \\sim N58 \\sim C60 \\sim C59 \\sim O92: within 2A with
sigma of 0.04 and sigma for terminal atoms of 0.08
O91 \\sim C92 \\sim N93 \\sim C94 \\sim C95: within 2A with sigma of 0.02 and
sigma for terminal atoms of 0.04
5. Rigid body (RIGU) restrains
 Zn30, N31, C32, C33, C34, C35, C36, N37, C38, C39, C40, N45, C41, C42, C43,
 C44, C46, C47, C48, N55, Zn60, N61, C62, C63, C64, C65, C66, N67, C68, C69,
 C70, N75, C74, C73, C72, C71, C76, C77, C78, C79, C80, C81, N82, C83, C84, O85,
  N347, O56, C57, N58, C60, C59, O92
 with sigma for 1-2 distances of 0.004 and sigma for 1-3 distances of 0.004
 O91, C92, N93, C94, C95
 with sigma for 1-2 distances of 0.002 and sigma for 1-3 distances of 0.002
6. Others
 Fixed Sof: Zn1(0.25) Zn3(0.25) O21(0.25) C22(0.25) O23(0.25) Zn30(0.25)
 N31(0.5) C32(0.5) H32(0.5) C33(0.5) H33(0.5) C34(0.5) C35(0.5) H35(0.5)
 C36(0.5) H36(0.5) N37(0.25) C38(0.5) C39(0.5) H39(0.5) C40(0.5) N45(0.5)
 C41(0.5) C42(0.5) H42(0.5) C43(0.5) H43(0.5) C44(0.5) C46(0.5) C47(0.5)
 C48(0.5) H48(0.5) N55(0.25) O56(0.25) Zn60(0.25) N61(0.5) C62(0.5) H62(0.5)
 C63(0.5) H63(0.5) C64(0.5) C65(0.5) H65(0.5) C66(0.5) H66(0.5) N67(0.25)
 C68(0.5) C69(0.5) H69(0.5) C70(0.5) N75(0.5) C74(0.5) C73(0.5) H73(0.5)
 C72(0.5) H72(0.5) C71(0.5) C76(0.5) C77(0.5) C78(0.5) H78(0.5) O85(0.25)
 C57(0.125) H57(0.125) N58(0.125) C60(0.125) H60A(0.125) H60B(0.125)
 H60C(0.125) C59(0.125) H59C(0.125) H59B(0.125) H59A(0.125) N347(0.25) O91(0.5)
 C92(0.5) H92(0.5) N93(0.5) C94(0.5) H94A(0.5) H94B(0.5) H94C(0.5) C95(0.5)
 H95A(0.5) H95B(0.5) H95C(0.5) O92(0.125)
7.a Me refined with riding coordinates:
 C60(H60A,H60B,H60C), C59(H59C,H59B,H59A), C94(H94A,H94B,H94C), C95(H95A,H95B,
 H95C)
7.b Aromatic/amide H refined with riding coordinates:
 C13(H13), C15(H15), C17(H17), C32(H32), C33(H33), C35(H35), C36(H36),
 C39(H39), C42(H42), C43(H43), C48(H48), C62(H62), C63(H63), C65(H65), C66(H66),
  C69(H69), C73(H73), C72(H72), C78(H78), C80(H80), C81(H81), C83(H83),
 C84(H84), C57(H57), C92(H92)
7.c Fitted pentagon refined as free rotating group:
 N45(C41,C42,C43,C44), N75(C74,C73,C72,C71)
;
_olex2_submission_special_instructions 'No special instructions were received'

loop_
_space_group_symop_operation_xyz
'x, y, z'
'-y, x-y, z'
'-x+y, -x, z'
'-x, -y, z'
'y, -x+y, z'
'x-y, x, z'
'-x, -y, -z'
'y, -x+y, -z'
'x-y, x, -z'
'x, y, -z'
'-y, x-y, -z'
'-x+y, -x, -z'

loop_
_atom_site_label
_atom_site_type_symbol
_atom_site_fract_x
_atom_site_fract_y
_atom_site_fract_z
_atom_site_U_iso_or_equiv
_atom_site_adp_type
_atom_site_occupancy
_atom_site_site_symmetry_order
_atom_site_calc_flag
_atom_site_refinement_flags_posn
_atom_site_refinement_flags_adp
_atom_site_refinement_flags_occupancy
_atom_site_disorder_assembly
_atom_site_disorder_group
Zn1 Zn 0.99027(10) 0.20203(8) 0.500000 0.0386(5) Uani 0.5 2 d S T P A 1
Zn2 Zn 1.13008(5) 0.61753(4) 0.500000 0.0485(4) Uani 1 2 d S T P . .
Zn3 Zn 0.82426(15) 0.01726(12) 0.500000 0.0494(6) Uani 0.5 2 d S T P A 2
O3 O 1.1655(3) 0.5691(2) 0.500000 0.0595(17) Uani 1 2 d S T P . .
C4 C 1.1225(4) 0.5172(3) 0.500000 0.0462(19) Uani 1 2 d S T P . .
O5 O 1.0724(3) 0.5068(2) 0.500000 0.0508(14) Uani 1 2 d S T P . .
O6 O 1.3056(3) 0.5061(2) 0.500000 0.0589(16) Uani 1 2 d S T P . .
C7 C 1.2682(4) 0.4536(4) 0.500000 0.055(2) Uani 1 2 d S T P . .
O8 O 1.2780(3) 0.4127(3) 0.500000 0.0657(19) Uani 1 2 d S T P . .
O9 O 1.0742(3) 0.2693(2) 0.500000 0.0462(13) Uani 1 2 d S T P . .
C10 C 1.0587(3) 0.3084(3) 0.500000 0.0421(17) Uani 1 2 d S T P A .
O11 O 1.0077(2) 0.2958(2) 0.500000 0.0504(14) Uani 1 2 d S T P . .
C12 C 1.1375(3) 0.4703(3) 0.500000 0.0393(16) Uani 1 2 d S T P . .
C13 C 1.1936(3) 0.4833(3) 0.500000 0.0479(19) Uani 1 2 d S T P . .
H13 H 1.223586 0.522409 0.500000 0.057 Uiso 1 2 calc RS T P . .
C14 C 1.2068(3) 0.4401(3) 0.500000 0.049(2) Uani 1 2 d S T P . .
C15 C 1.1628(3) 0.3826(3) 0.500000 0.0437(18) Uani 1 2 d S T P A .
H15 H 1.171922 0.352653 0.500000 0.052 Uiso 1 2 calc RS T P . .
C16 C 1.1056(3) 0.3695(3) 0.500000 0.0376(16) Uani 1 2 d S T P . .
C17 C 1.0930(3) 0.4139(3) 0.500000 0.0412(17) Uani 1 2 d S T P A .
H17 H 1.054178 0.405525 0.500000 0.049 Uiso 1 2 calc RS T P . .
O21 O 1.0056(6) 0.1368(5) 0.500000 0.058(3) Uani 0.5 2 d S T P . .
C22 C 0.9623(6) 0.0804(8) 0.500000 0.050(4) Uani 0.5 2 d S T P A .
O23 O 0.9100(6) 0.0669(6) 0.500000 0.074(4) Uani 0.5 2 d S T P . .
C24 C 0.9814(4) 0.0405(4) 0.500000 0.059(2) Uani 1 2 d S T P . .
Zn30 Zn 0.7264(2) 0.0773(3) 0.000000 0.0722(15) Uani 0.5 2 d DS TU P A 1
N31 N 0.9491(6) 0.1896(6) 0.3855(10) 0.047(3) Uani 0.5 1 d D U . A 1
C32 C 0.9114(5) 0.2088(6) 0.3724(8) 0.046(2) Uani 0.5 1 d D U . A 1
H32 H 0.910081 0.234044 0.415904 0.055 Uiso 0.5 1 calc R . . A 1
C33 C 0.8747(6) 0.1935(6) 0.2985(8) 0.053(3) Uani 0.5 1 d D U . A 1
H33 H 0.849156 0.208125 0.291800 0.064 Uiso 0.5 1 calc R . . A 1
C34 C 0.8764(6) 0.1566(6) 0.2353(10) 0.056(3) Uani 0.5 1 d D U . A 1
C35 C 0.9174(7) 0.1400(8) 0.2436(11) 0.063(4) Uani 0.5 1 d D U . A 1
H35 H 0.922707 0.118678 0.197254 0.076 Uiso 0.5 1 calc R . . A 1
C36 C 0.9507(6) 0.1551(6) 0.3211(9) 0.056(3) Uani 0.5 1 d D U . A 1
H36 H 0.976063 0.140345 0.329116 0.067 Uiso 0.5 1 calc R . . A 1
N37 N 0.8147(6) 0.1259(9) 0.000000 0.068(5) Uani 0.5 2 d DS TU P A 1
C38 C 0.8519(6) 0.1504(7) 0.0734(9) 0.065(4) Uani 0.5 1 d D U . A 1
C39 C 0.9085(7) 0.1906(7) 0.0466(5) 0.068(4) Uani 0.5 1 d D U . A 1
H39 H 0.940344 0.213157 0.084791 0.082 Uiso 0.5 1 calc R . . A 1
C40 C 0.8322(7) 0.1324(8) 0.1613(11) 0.063(4) Uani 0.5 1 d D U . A 1
N45 N 0.7291(6) 0.0656(9) 0.1357(7) 0.063(4) Uani 0.5 1 d D U . A 1
C41 C 0.7792(5) 0.0920(9) 0.1905(9) 0.065(4) Uani 0.5 1 d DG U . A 1
C42 C 0.7624(7) 0.0723(12) 0.2800(7) 0.058(5) Uani 0.5 1 d DG U . A 1
H42 H 0.787275 0.083079 0.330640 0.070 Uiso 0.5 1 calc R . . A 1
C43 C 0.7021(8) 0.0338(13) 0.2805(10) 0.064(6) Uani 0.5 1 d DG U . A 1
H43 H 0.679490 0.014239 0.331608 0.077 Uiso 0.5 1 calc R . . A 1
C44 C 0.6815(5) 0.0296(10) 0.1913(11) 0.073(5) Uani 0.5 1 d DG U . A 1
C46 C 0.6303(7) 0.0004(7) 0.1601(11) 0.063(4) Uiso 0.5 1 d D U . A 1
C47 C 0.6077(10) -0.0104(13) 0.0755(13) 0.075(7) Uani 0.5 1 d D U . A 1
C48 C 0.5502(11) -0.0426(16) 0.0468(5) 0.080(9) Uani 0.5 1 d D U . A 1
H48 H 0.517240 -0.060971 0.084469 0.096 Uiso 0.5 1 calc R . . A 1
N55 N 0.6438(8) 0.0083(13) 0.000000 0.072(8) Uani 0.5 2 d DS TU P A 1
O56 O 0.7118(13) 0.1505(12) 0.000000 0.105(7) Uani 0.5 2 d DS TU P A 1
Zn60 Zn 0.7446(2) 0.0727(3) 0.000000 0.0611(12) Uani 0.5 2 d DS TU P A 2
N61 N 0.9686(5) 0.1731(6) 0.3888(9) 0.065(3) Uani 0.5 1 d D U . A 2
C62 C 0.9319(8) 0.1930(10) 0.3760(13) 0.065(4) Uani 0.5 1 d D U . A 2
H62 H 0.931103 0.217568 0.421282 0.077 Uiso 0.5 1 calc R . . A 2
C63 C 0.8948(7) 0.1811(8) 0.3027(10) 0.073(4) Uani 0.5 1 d D U . A 2
H63 H 0.871456 0.198237 0.296431 0.088 Uiso 0.5 1 calc R . . A 2
C64 C 0.8945(7) 0.1424(8) 0.2395(11) 0.069(4) Uani 0.5 1 d D U . A 2
C65 C 0.9319(7) 0.1208(9) 0.2507(11) 0.081(4) Uani 0.5 1 d D U . A 2
H65 H 0.931333 0.093721 0.209064 0.097 Uiso 0.5 1 calc R . . A 2
C66 C 0.9701(7) 0.1392(8) 0.3233(10) 0.076(4) Uani 0.5 1 d D U . A 2
H66 H 0.998083 0.127396 0.326484 0.092 Uiso 0.5 1 calc R . . A 2
N67 N 0.8331(5) 0.1118(10) 0.000000 0.075(6) Uani 0.5 2 d DS TU P A 2
C68 C 0.8705(6) 0.1346(8) 0.0740(9) 0.077(5) Uani 0.5 1 d D U . A 2
C69 C 0.9285(7) 0.1696(10) 0.0468(5) 0.101(7) Uani 0.5 1 d D U . A 2
H69 H 0.961056 0.189195 0.084965 0.122 Uiso 0.5 1 calc R . . A 2
C70 C 0.8506(7) 0.1205(9) 0.1646(12) 0.075(5) Uani 0.5 1 d D U . A 2
N75 N 0.7467(5) 0.0620(8) 0.1362(6) 0.059(4) Uani 0.5 1 d D U . A 2
C74 C 0.6982(5) 0.0295(8) 0.1925(9) 0.052(4) Uani 0.5 1 d DG U . A 2
C73 C 0.7182(7) 0.0353(11) 0.2824(8) 0.048(4) Uani 0.5 1 d DG U . A 2
H73 H 0.695007 0.018079 0.333990 0.058 Uiso 0.5 1 calc R . . A 2
C72 C 0.7790(7) 0.0713(11) 0.2817(8) 0.061(5) Uani 0.5 1 d DG U . A 2
H72 H 0.803537 0.082461 0.332656 0.073 Uiso 0.5 1 calc R . . A 2
C71 C 0.7965(5) 0.0879(9) 0.1913(10) 0.072(5) Uani 0.5 1 d DG U . A 2
C76 C 0.6393(7) -0.0083(8) 0.1651(11) 0.063(4) Uiso 0.5 1 d D U . A 2
C77 C 0.6203(9) -0.0164(14) 0.0710(15) 0.070(5) Uani 0.5 1 d D U . A 2
C78 C 0.5621(11) -0.0510(16) 0.0466(5) 0.070(7) Uani 0.5 1 d D U . A 2
H78 H 0.529887 -0.070144 0.085536 0.085 Uiso 0.5 1 calc R . . A 2
C79 C 0.5922(4) -0.0344(3) 0.2362(5) 0.0725(19) Uani 1 1 d D U . . .
C80 C 0.5812(4) -0.0049(3) 0.3012(5) 0.0727(19) Uani 1 1 d D U . . .
H80 H 0.597913 0.035642 0.296745 0.087 Uiso 1 1 calc DR . . . .
C81 C 0.5458(3) -0.0342(3) 0.3736(5) 0.0621(16) Uani 1 1 d D U . . .
H81 H 0.538370 -0.012962 0.417472 0.074 Uiso 1 1 calc R . . . .
N82 N 0.5221(2) -0.0906(2) 0.3835(4) 0.0557(13) Uani 1 1 d D U . . .
C83 C 0.5312(3) -0.1202(3) 0.3185(5) 0.0710(19) Uani 1 1 d D U . . .
H83 H 0.513109 -0.160849 0.323176 0.085 Uiso 1 1 calc R . . . .
C84 C 0.5658(4) -0.0932(3) 0.2457(5) 0.075(2) Uani 1 1 d D U . . .
H84 H 0.571493 -0.115424 0.201446 0.090 Uiso 1 1 calc R . . . .
O85 O 0.7340(11) 0.1456(10) 0.000000 0.089(6) Uani 0.5 2 d S TU P A 2
C57 C 0.7564(18) 0.1999(15) 0.000000 0.134(14) Uani 0.25 2 d DS TU P A 1
H57 H 0.793657 0.203993 0.000000 0.160 Uiso 0.25 2 calc RS T P A 1
N58 N 0.750(2) 0.2445(14) 0.000000 0.144(15) Uani 0.25 2 d DS TU P A 1
C60 C 0.692(2) 0.238(3) 0.000000 0.18(3) Uani 0.25 2 d DS TU P A 1
H60A H 0.695734 0.276740 0.000000 0.263 Uiso 0.25 2 calc RS T P A 1
H60B H 0.670943 0.217371 -0.053786 0.263 Uiso 0.125 1 calc R . . A 1
H60C H 0.670943 0.217371 0.053786 0.263 Uiso 0.125 1 calc R . . A 1
C59 C 0.799(3) 0.3036(17) 0.000000 0.18(3) Uani 0.25 2 d DS TU P A 1
H59C H 0.785542 0.331077 0.000000 0.264 Uiso 0.25 2 calc RS T P A 1
H59B H 0.822889 0.309484 0.053786 0.264 Uiso 0.125 1 calc R . . A 1
H59A H 0.822889 0.309483 -0.053786 0.264 Uiso 0.125 1 calc R . . A 1
N347 N 0.6595(7) 0.0091(12) 0.000000 0.061(5) Uani 0.5 2 d DS TU P A 2
O91 O 0.7702(11) 0.2258(12) 0.2369(19) 0.210(10) Uani 0.5 1 d D U . . .
C92 C 0.7204(11) 0.1834(11) 0.2356(16) 0.148(7) Uani 0.5 1 d D U . . .
H92 H 0.711864 0.145005 0.224539 0.177 Uiso 0.5 1 calc R . . . .
N93 N 0.6824(10) 0.1977(10) 0.2509(15) 0.161(7) Uani 0.5 1 d D U . . .
C94 C 0.6978(16) 0.2571(11) 0.278(3) 0.213(12) Uani 0.5 1 d D U . . .
H94A H 0.662563 0.259059 0.286117 0.319 Uiso 0.5 1 calc R . . . .
H94B H 0.719578 0.267234 0.334016 0.319 Uiso 0.5 1 calc R . . . .
H94C H 0.721287 0.284162 0.230460 0.319 Uiso 0.5 1 calc R . . . .
C95 C 0.6216(11) 0.1539(8) 0.244(2) 0.200(12) Uani 0.5 1 d D U . . .
H95A H 0.597850 0.171269 0.257770 0.300 Uiso 0.5 1 calc R . . . .
H95B H 0.613220 0.138061 0.183243 0.300 Uiso 0.5 1 calc R . . . .
H95C H 0.612948 0.122997 0.287389 0.300 Uiso 0.5 1 calc DR . . . .
O92 O 0.641(3) 0.147(2) 0.000000 0.139(15) Uani 0.25 2 d S TU P B 3

loop_
_atom_site_aniso_label
_atom_site_aniso_U_11
_atom_site_aniso_U_22
_atom_site_aniso_U_33
_atom_site_aniso_U_23
_atom_site_aniso_U_13
_atom_site_aniso_U_12
Zn1 0.0310(10) 0.0293(10) 0.0570(14) 0.000 0.000 0.0162(9)
Zn2 0.0495(7) 0.0348(6) 0.0620(7) 0.000 0.000 0.0216(5)
Zn3 0.0682(17) 0.0428(13) 0.0488(13) 0.000 0.000 0.0363(14)
O3 0.053(3) 0.033(3) 0.090(5) 0.000 0.000 0.020(3)
C4 0.052(5) 0.032(4) 0.061(5) 0.000 0.000 0.026(4)
O5 0.048(3) 0.036(3) 0.074(4) 0.000 0.000 0.026(2)
O6 0.043(3) 0.040(3) 0.085(5) 0.000 0.000 0.014(3)
C7 0.041(4) 0.048(5) 0.076(6) 0.000 0.000 0.021(4)
O8 0.041(3) 0.045(3) 0.110(6) 0.000 0.000 0.020(3)
O9 0.055(3) 0.028(2) 0.050(3) 0.000 0.000 0.017(2)
C10 0.040(4) 0.035(4) 0.044(4) 0.000 0.000 0.013(3)
O11 0.039(3) 0.039(3) 0.064(4) 0.000 0.000 0.012(2)
C12 0.039(4) 0.025(3) 0.055(5) 0.000 0.000 0.017(3)
C13 0.041(4) 0.027(3) 0.066(5) 0.000 0.000 0.010(3)
C14 0.038(4) 0.036(4) 0.074(6) 0.000 0.000 0.020(3)
C15 0.034(4) 0.035(4) 0.058(5) 0.000 0.000 0.013(3)
C16 0.033(3) 0.035(4) 0.047(4) 0.000 0.000 0.018(3)
C17 0.035(4) 0.031(4) 0.049(4) 0.000 0.000 0.010(3)
O21 0.071(8) 0.024(5) 0.066(8) 0.000 0.000 0.015(5)
C22 0.028(7) 0.052(9) 0.056(10) 0.000 0.000 0.011(7)
O23 0.054(8) 0.065(8) 0.105(12) 0.000 0.000 0.031(7)
C24 0.044(5) 0.048(5) 0.079(7) 0.000 0.000 0.018(4)
Zn30 0.055(3) 0.095(3) 0.0506(19) 0.000 0.000 0.026(2)
N31 0.039(8) 0.046(5) 0.057(6) -0.011(5) -0.009(5) 0.023(5)
C32 0.037(5) 0.056(6) 0.046(5) -0.002(5) 0.000(4) 0.024(5)
C33 0.041(6) 0.064(7) 0.059(6) -0.007(5) -0.010(5) 0.029(5)
C34 0.051(7) 0.063(7) 0.053(6) -0.002(5) -0.003(5) 0.027(5)
C35 0.064(9) 0.073(8) 0.060(7) -0.020(6) -0.010(6) 0.040(7)
C36 0.055(7) 0.065(7) 0.059(6) -0.018(5) -0.008(5) 0.038(6)
N37 0.061(7) 0.084(11) 0.044(7) 0.000 0.000 0.026(7)
C38 0.060(7) 0.072(8) 0.051(5) -0.002(6) -0.003(5) 0.024(6)
C39 0.069(7) 0.068(8) 0.053(7) 0.005(6) 0.002(6) 0.023(6)
C40 0.051(6) 0.073(8) 0.049(5) -0.005(5) -0.001(5) 0.020(6)
N45 0.047(7) 0.081(8) 0.052(5) -0.007(5) -0.001(4) 0.024(7)
C41 0.046(6) 0.078(8) 0.047(6) -0.006(6) -0.003(5) 0.013(6)
C42 0.043(9) 0.073(9) 0.049(6) -0.004(6) 0.004(5) 0.023(8)
C43 0.052(10) 0.069(9) 0.060(7) 0.007(7) 0.009(6) 0.021(9)
C44 0.057(8) 0.084(9) 0.066(7) 0.004(7) 0.003(6) 0.026(8)
C47 0.070(10) 0.086(11) 0.048(8) -0.004(7) 0.012(6) 0.025(9)
C48 0.070(10) 0.096(14) 0.063(10) 0.011(9) 0.004(7) 0.033(10)
N55 0.058(9) 0.092(11) 0.045(9) 0.000 0.000 0.021(10)
O56 0.119(17) 0.100(10) 0.101(15) 0.000 0.000 0.058(11)
Zn60 0.056(3) 0.068(2) 0.0481(17) 0.000 0.000 0.023(2)
N61 0.049(6) 0.064(7) 0.063(7) -0.004(5) 0.000(5) 0.015(5)
C62 0.048(10) 0.060(9) 0.063(8) -0.013(7) -0.011(7) 0.011(6)
C63 0.048(7) 0.084(9) 0.066(7) -0.009(6) -0.006(6) 0.016(6)
C64 0.052(8) 0.084(9) 0.050(6) -0.006(6) -0.005(6) 0.017(7)
C65 0.068(9) 0.101(11) 0.061(8) -0.014(8) -0.008(6) 0.032(8)
C66 0.066(8) 0.090(10) 0.067(8) -0.021(7) -0.011(6) 0.033(7)
N67 0.058(7) 0.089(12) 0.036(6) 0.000 0.000 0.006(8)
C68 0.063(7) 0.088(10) 0.051(6) -0.020(6) -0.005(5) 0.016(7)
C69 0.068(8) 0.120(14) 0.070(10) 0.005(10) 0.001(7) 0.012(9)
C70 0.055(7) 0.085(9) 0.055(6) -0.005(6) -0.007(5) 0.013(6)
N75 0.043(7) 0.078(7) 0.056(5) 0.005(5) 0.004(4) 0.030(6)
C74 0.042(7) 0.061(7) 0.047(6) -0.002(5) 0.002(5) 0.020(6)
C73 0.044(9) 0.049(7) 0.045(5) -0.001(5) 0.001(5) 0.019(7)
C72 0.055(10) 0.063(8) 0.062(6) -0.001(6) -0.003(5) 0.026(8)
C71 0.056(7) 0.078(9) 0.059(6) -0.007(6) -0.002(5) 0.017(7)
C77 0.065(8) 0.090(10) 0.061(8) 0.004(7) 0.010(6) 0.044(7)
C78 0.066(9) 0.102(14) 0.044(8) 0.002(8) 0.012(6) 0.043(8)
C79 0.080(5) 0.072(4) 0.054(4) -0.001(3) -0.002(3) 0.030(4)
C80 0.090(5) 0.064(4) 0.060(4) 0.002(3) 0.001(4) 0.036(4)
C81 0.066(4) 0.063(3) 0.061(4) -0.006(3) -0.004(3) 0.035(3)
N82 0.056(3) 0.064(3) 0.054(3) -0.006(2) 0.001(2) 0.035(3)
C83 0.077(5) 0.058(4) 0.073(4) -0.008(3) 0.006(4) 0.030(3)
C84 0.085(5) 0.072(4) 0.065(4) -0.009(3) 0.009(4) 0.037(4)
O85 0.117(17) 0.079(9) 0.074(11) 0.000 0.000 0.050(10)
C57 0.14(2) 0.108(13) 0.13(3) 0.000 0.000 0.045(14)
N58 0.14(3) 0.099(14) 0.17(4) 0.000 0.000 0.038(18)
C60 0.14(3) 0.12(4) 0.25(7) 0.000 0.000 0.04(3)
C59 0.14(4) 0.115(18) 0.21(7) 0.000 0.000 0.02(3)
N347 0.058(8) 0.078(9) 0.051(9) 0.000 0.000 0.038(7)
O91 0.198(16) 0.188(18) 0.25(2) -0.036(19) -0.039(19) 0.098(13)
C92 0.197(16) 0.152(16) 0.120(15) -0.024(14) -0.050(15) 0.107(12)
N93 0.200(16) 0.169(15) 0.148(16) -0.013(13) -0.050(15) 0.116(13)
C94 0.29(3) 0.191(17) 0.23(3) -0.02(2) -0.07(3) 0.169(18)
C95 0.196(16) 0.21(2) 0.20(3) 0.05(2) -0.05(2) 0.103(15)
O92 0.17(3) 0.14(3) 0.09(3) 0.000 0.000 0.06(3)

loop_
_atom_type_symbol
_atom_type_description
_atom_type_scat_dispersion_real
_atom_type_scat_dispersion_imag
_atom_type_scat_source
C C 0.0181 0.0091 'International Tables Vol C Tables 4.2.6.8 and 6.1.1.4'
H H 0.0000 0.0000 'International Tables Vol C Tables 4.2.6.8 and 6.1.1.4'
N N 0.0311 0.0180 'International Tables Vol C Tables 4.2.6.8 and 6.1.1.4'
O O 0.0492 0.0322 'International Tables Vol C Tables 4.2.6.8 and 6.1.1.4'
Zn Zn -1.5491 0.6778 'International Tables Vol C Tables 4.2.6.8 and 6.1.1.4'

loop_
_geom_angle_atom_site_label_1
_geom_angle_atom_site_label_2
_geom_angle_atom_site_label_3
_geom_angle
_geom_angle_site_symmetry_1
_geom_angle_site_symmetry_3
_geom_angle_publ_flag
O9 Zn1 C10 31.4(2) . . ?
O9 Zn1 O11 60.7(2) . . ?
O11 Zn1 C10 29.3(2) . . ?
O21 Zn1 O9 98.9(4) . . ?
O21 Zn1 C10 130.3(4) . . ?
O21 Zn1 O11 159.6(4) . . ?
N31 Zn1 O9 115.0(5) 10_556 . ?
N31 Zn1 O9 115.0(5) . . ?
N31 Zn1 C10 102.9(5) . . ?
N31 Zn1 C10 102.9(5) 10_556 . ?
N31 Zn1 O11 88.6(4) . . ?
N31 Zn1 O11 88.6(4) 10_556 . ?
N31 Zn1 O21 101.3(4) 10_556 . ?
N31 Zn1 O21 101.3(4) . . ?
N31 Zn1 N31 120.1(9) . 10_556 ?
O3 Zn2 C4 28.7(3) . . ?
O3 Zn2 O6 99.5(3) . 3_775 ?
O3 Zn2 N82 111.96(17) . 11_656 ?
O3 Zn2 N82 111.96(17) . 2_655 ?
O6 Zn2 C4 128.2(3) 3_775 . ?
O6 Zn2 N82 105.40(17) 3_775 11_656 ?
O6 Zn2 N82 105.40(17) 3_775 2_655 ?
N82 Zn2 C4 99.70(17) 11_656 . ?
N82 Zn2 C4 99.70(17) 2_655 . ?
N82 Zn2 N82 120.0(3) 2_655 11_656 ?
O9 Zn3 O23 99.0(5) 9_546 . ?
O9 Zn3 N61 111.3(4) 9_546 6_545 ?
O9 Zn3 N61 111.3(4) 9_546 9_546 ?
O21 Zn3 O9 145.5(6) 9_546 9_546 ?
O21 Zn3 O23 46.6(7) 9_546 . ?
O21 Zn3 N61 87.0(5) 9_546 9_546 ?
O21 Zn3 N61 87.0(5) 9_546 6_545 ?
O23 Zn3 N61 111.9(5) . 6_545 ?
O23 Zn3 N61 111.9(5) . 9_546 ?
N61 Zn3 N61 111.0(7) 6_545 9_546 ?
C4 O3 Zn2 104.5(5) . . ?
O3 C4 Zn2 46.8(4) . . ?
O3 C4 C12 115.9(7) . . ?
O5 C4 Zn2 75.2(4) . . ?
O5 C4 O3 122.0(7) . . ?
O5 C4 C12 122.1(7) . . ?
C12 C4 Zn2 162.7(6) . . ?
C7 O6 Zn2 108.2(6) . 2_755 ?
O6 C7 C14 115.9(8) . . ?
O8 C7 O6 125.6(8) . . ?
O8 C7 C14 118.4(8) . . ?
C10 O9 Zn1 93.3(5) . . ?
C10 O9 Zn3 118.3(5) . 8_666 ?
O9 C10 Zn1 55.3(4) . . ?
O9 C10 C16 116.8(7) . . ?
O11 C10 Zn1 66.9(4) . . ?
O11 C10 O9 122.2(7) . . ?
O11 C10 C16 121.0(7) . . ?
C16 C10 Zn1 172.2(6) . . ?
C10 O11 Zn1 83.8(5) . . ?
C13 C12 C4 120.6(7) . . ?
C13 C12 C17 121.2(7) . . ?
C17 C12 C4 118.1(7) . . ?
C12 C13 H13 120.0 . . ?
C12 C13 C14 120.1(7) . . ?
C14 C13 H13 120.0 . . ?
C13 C14 C7 120.8(7) . . ?
C13 C14 C15 120.1(7) . . ?
C15 C14 C7 119.1(7) . . ?
C14 C15 H15 120.1 . . ?
C16 C15 C14 119.7(7) . . ?
C16 C15 H15 120.1 . . ?
C15 C16 C10 119.9(7) . . ?
C15 C16 C17 119.4(7) . . ?
C17 C16 C10 120.6(7) . . ?
C12 C17 C16 119.4(7) . . ?
C12 C17 H17 120.3 . . ?
C16 C17 H17 120.3 . . ?
C22 O21 Zn1 122.5(11) . . ?
C22 O21 Zn3 144.2(13) . 8_666 ?
C22 O21 O23 125.9(13) . 8_666 ?
O23 O21 Zn1 111.6(8) 8_666 . ?
O21 C22 C24 114.4(13) . . ?
O23 C22 O21 121.5(17) . . ?
O23 C22 C24 124.1(15) . . ?
O21 O23 Zn3 43.5(6) 9_546 . ?
C22 O23 Zn3 159.1(14) . . ?
C22 O23 O21 115.6(14) . 9_546 ?
C22 C24 C24 120.6(10) . 8_666 ?
C22 C24 C24 119.4(10) . 9_546 ?
C24 C24 C24 120.008(2) 8_666 9_546 ?
N37 Zn30 N55 162.2(14) . . ?
N37 Zn30 O56 95.6(10) . . ?
N45 Zn30 N37 88.8(4) 10 . ?
N45 Zn30 N37 88.8(4) . . ?
N45 Zn30 N45 159.9(11) 10 . ?
N45 Zn30 N55 88.1(5) . . ?
N45 Zn30 N55 88.1(5) 10 . ?
N45 Zn30 O56 100.0(6) . . ?
N45 Zn30 O56 100.0(6) 10 . ?
N55 Zn30 O56 102.2(14) . . ?
C32 N31 Zn1 121.4(9) . . ?
C36 N31 Zn1 121.7(10) . . ?
C36 N31 C32 116.3(13) . . ?
N31 C32 H32 118.3 . . ?
N31 C32 C33 123.5(12) . . ?
C33 C32 H32 118.3 . . ?
C32 C33 H33 120.8 . . ?
C34 C33 C32 118.4(12) . . ?
C34 C33 H33 120.8 . . ?
C33 C34 C35 119.1(12) . . ?
C33 C34 C40 120.4(12) . . ?
C35 C34 C40 120.4(12) . . ?
C34 C35 H35 120.7 . . ?
C34 C35 C36 118.6(14) . . ?
C36 C35 H35 120.7 . . ?
N31 C36 C35 123.7(13) . . ?
N31 C36 H36 118.2 . . ?
C35 C36 H36 118.2 . . ?
C38 N37 Zn30 128.5(7) . . ?
C38 N37 Zn30 128.5(7) 10 . ?
C38 N37 C38 102.3(15) . 10 ?
N37 C38 C39 112.3(12) . . ?
N37 C38 C40 120.5(11) . . ?
C40 C38 C39 127.1(11) . . ?
C38 C39 H39 126.8 . . ?
C39 C39 C38 106.5(6) 10 . ?
C39 C39 H39 126.8 10 . ?
C38 C40 C34 116.9(13) . . ?
C41 C40 C34 113.3(14) . . ?
C41 C40 C38 129.5(13) . . ?
C41 N45 Zn30 125.9(9) . . ?
C44 N45 Zn30 126.1(9) . . ?
C44 N45 C41 108.0 . . ?
C40 C41 N45 124.5(12) . . ?
C40 C41 C42 127.3(12) . . ?
N45 C41 C42 108.0 . . ?
C41 C42 H42 126.0 . . ?
C43 C42 C41 108.0 . . ?
C43 C42 H42 126.0 . . ?
C42 C43 H43 126.0 . . ?
C44 C43 C42 108.0 . . ?
C44 C43 H43 126.0 . . ?
N45 C44 C43 108.0 . . ?
C46 C44 N45 122.0(13) . . ?
C46 C44 C43 130.0(13) . . ?
C44 C46 C47 133.8(14) . . ?
C44 C46 C79 107.2(14) . . ?
C47 C46 C79 118.2(15) . . ?
C46 C47 C48 130.3(13) . . ?
C46 C47 N55 120.6(17) . . ?
N55 C47 C48 109.0(19) . . ?
C47 C48 H48 126.1 . . ?
C48 C48 C47 107.7(9) 10 . ?
C48 C48 H48 126.1 10 . ?
C47 N55 Zn30 124.2(14) 10 . ?
C47 N55 Zn30 124.2(14) . . ?
C47 N55 C47 106(2) . 10 ?
C57 O56 Zn30 116(3) . . ?
N67 Zn60 O85 100.6(10) . . ?
N75 Zn60 N67 88.1(4) 10 . ?
N75 Zn60 N67 88.1(4) . . ?
N75 Zn60 N75 162.2(11) 10 . ?
N75 Zn60 O85 98.9(5) 10 . ?
N75 Zn60 O85 98.9(5) . . ?
N75 Zn60 N347 88.9(5) . . ?
N75 Zn60 N347 88.9(5) 10 . ?
N347 Zn60 N67 160.2(12) . . ?
N347 Zn60 O85 99.2(13) . . ?
C62 N61 Zn3 121.1(11) . 8_666 ?
C66 N61 Zn3 122.8(12) . 8_666 ?
C66 N61 C62 116.1(16) . . ?
N61 C62 H62 116.7 . . ?
N61 C62 C63 126.5(19) . . ?
C63 C62 H62 116.7 . . ?
C62 C63 H63 122.1 . . ?
C64 C63 C62 115.7(17) . . ?
C64 C63 H63 122.1 . . ?
C63 C64 C70 120.0(16) . . ?
C65 C64 C63 119.2(15) . . ?
C65 C64 C70 120.6(14) . . ?
C64 C65 H65 120.0 . . ?
C64 C65 C66 119.9(17) . . ?
C66 C65 H65 120.0 . . ?
N61 C66 C65 122.1(17) . . ?
N61 C66 H66 118.9 . . ?
C65 C66 H66 118.9 . . ?
C68 N67 Zn60 127.7(8) . . ?
C68 N67 Zn60 127.7(8) 10 . ?
N67 C68 C69 112.0(13) . . ?
N67 C68 C70 122.1(12) . . ?
C69 C68 C70 125.9(11) . . ?
C68 C69 H69 126.7 . . ?
C69 C69 C68 106.6(7) 10 . ?
C69 C69 H69 126.7 10 . ?
C68 C70 C64 118.5(15) . . ?
C71 C70 C64 114.7(15) . . ?
C71 C70 C68 126.7(13) . . ?
C74 N75 Zn60 126.0(8) . . ?
C74 N75 C71 108.0 . . ?
C71 N75 Zn60 125.9(8) . . ?
N75 C74 C76 127.5(11) . . ?
C73 C74 N75 108.0 . . ?
C73 C74 C76 124.2(12) . . ?
C74 C73 H73 126.0 . . ?
C74 C73 C72 108.0 . . ?
C72 C73 H73 126.0 . . ?
C73 C72 H72 126.0 . . ?
C71 C72 C73 108.0 . . ?
C71 C72 H72 126.0 . . ?
C70 C71 N75 127.0(13) . . ?
C70 C71 C72 125.0(13) . . ?
C72 C71 N75 108.0 . . ?
C74 C76 C77 123.3(13) . . ?
C74 C76 C79 119.4(13) . . ?
C77 C76 C79 116.5(14) . . ?
C78 C77 C76 122.1(12) . . ?
N347 C77 C76 121.7(18) . . ?
N347 C77 C78 116(2) . . ?
C77 C78 H78 127.5 . . ?
C78 C78 C77 104.9(9) 10 . ?
C78 C78 H78 127.5 10 . ?
C80 C79 C46 116.7(9) . . ?
C80 C79 C76 126.3(10) . . ?
C80 C79 C84 116.9(7) . . ?
C84 C79 C46 126.3(9) . . ?
C84 C79 C76 115.6(9) . . ?
C79 C80 H80 119.9 . . ?
C79 C80 C81 120.3(7) . . ?
C81 C80 H80 119.9 . . ?
C80 C81 H81 118.9 . . ?
N82 C81 C80 122.2(6) . . ?
N82 C81 H81 118.9 . . ?
C81 N82 Zn2 122.1(5) . 3_665 ?
C81 N82 C83 117.9(6) . . ?
C83 N82 Zn2 118.9(5) . 3_665 ?
N82 C83 H83 119.0 . . ?
N82 C83 C84 122.0(7) . . ?
C84 C83 H83 119.0 . . ?
C79 C84 H84 119.7 . . ?
C83 C84 C79 120.6(7) . . ?
C83 C84 H84 119.7 . . ?
O56 C57 H57 120.7 . . ?
O56 C57 N58 119(3) . . ?
N58 C57 H57 120.7 . . ?
C57 N58 C60 121(3) . . ?
C57 N58 C59 122(3) . . ?
C59 N58 C60 117(3) . . ?
N58 C60 H60A 109.5 . . ?
N58 C60 H60B 109.5 . . ?
N58 C60 H60C 109.5 . . ?
H60A C60 H60B 109.5 . . ?
H60A C60 H60C 109.5 . . ?
H60B C60 H60C 109.5 . . ?
N58 C59 H59C 109.5 . . ?
N58 C59 H59B 109.5 . . ?
N58 C59 H59A 109.5 . . ?
H59C C59 H59B 109.5 . . ?
H59C C59 H59A 109.5 . . ?
H59B C59 H59A 109.5 . . ?
C77 N347 Zn60 130.9(13) 10 . ?
C77 N347 Zn60 130.9(13) . . ?
C77 N347 C77 98(2) 10 . ?
O91 C92 H92 124.0 . . ?
O91 C92 N93 112(2) . . ?
N93 C92 H92 124.0 . . ?
C92 N93 C94 122(2) . . ?
C92 N93 C95 119(2) . . ?
C95 N93 C94 119(2) . . ?
N93 C94 H94A 109.5 . . ?
N93 C94 H94B 109.5 . . ?
N93 C94 H94C 109.5 . . ?
H94A C94 H94B 109.5 . . ?
H94A C94 H94C 109.5 . . ?
H94B C94 H94C 109.5 . . ?
N93 C95 H95A 109.5 . . ?
N93 C95 H95B 109.5 . . ?
N93 C95 H95C 109.5 . . ?
H95A C95 H95B 109.5 . . ?
H95A C95 H95C 109.5 . . ?
H95B C95 H95C 109.5 . . ?

loop_
_geom_bond_atom_site_label_1
_geom_bond_atom_site_label_2
_geom_bond_distance
_geom_bond_site_symmetry_2
_geom_bond_publ_flag
Zn1 O9 2.065(6) . ?
Zn1 C10 2.506(8) . ?
Zn1 O11 2.318(6) . ?
Zn1 O21 1.988(12) . ?
Zn1 N31 1.965(13) . ?
Zn1 N31 1.965(13) 10_556 ?
Zn2 O3 1.956(6) . ?
Zn2 C4 2.598(7) . ?
Zn2 O6 1.981(6) 3_775 ?
Zn2 N82 2.001(6) 11_656 ?
Zn2 N82 2.001(6) 2_655 ?
Zn3 O9 1.844(6) 9_546 ?
Zn3 O21 1.378(11) 9_546 ?
Zn3 O23 2.001(15) . ?
Zn3 N61 2.007(14) 6_545 ?
Zn3 N61 2.007(14) 9_546 ?
O3 C4 1.290(10) . ?
C4 O5 1.229(10) . ?
C4 C12 1.498(10) . ?
O6 C7 1.257(11) . ?
C7 O8 1.249(11) . ?
C7 C14 1.499(11) . ?
O9 C10 1.306(10) . ?
C10 O11 1.235(10) . ?
C10 C16 1.485(10) . ?
C12 C13 1.364(11) . ?
C12 C17 1.382(10) . ?
C13 H13 0.9500 . ?
C13 C14 1.373(11) . ?
C14 C15 1.396(11) . ?
C15 H15 0.9500 . ?
C15 C16 1.393(10) . ?
C16 C17 1.393(11) . ?
C17 H17 0.9500 . ?
O21 C22 1.37(2) . ?
O21 O23 1.45(2) 8_666 ?
C22 O23 1.26(2) . ?
C22 C24 1.40(2) . ?
C24 C24 1.405(9) 8_666 ?
C24 C24 1.405(9) 9_546 ?
Zn30 N37 2.055(13) . ?
Zn30 N45 2.050(10) 10 ?
Zn30 N45 2.050(10) . ?
Zn30 N55 2.058(13) . ?
Zn30 O56 2.19(2) . ?
N31 C32 1.360(12) . ?
N31 C36 1.348(13) . ?
C32 H32 0.9500 . ?
C32 C33 1.394(12) . ?
C33 H33 0.9500 . ?
C33 C34 1.383(12) . ?
C34 C35 1.386(13) . ?
C34 C40 1.506(14) . ?
C35 H35 0.9500 . ?
C35 C36 1.389(13) . ?
C36 H36 0.9500 . ?
N37 C38 1.403(12) 10 ?
N37 C38 1.403(12) . ?
C38 C39 1.411(13) . ?
C38 C40 1.40(2) . ?
C39 C39 1.386(15) 10 ?
C39 H39 0.9500 . ?
C40 C41 1.36(2) . ?
N45 C41 1.4200 . ?
N45 C44 1.4200 . ?
C41 C42 1.4200 . ?
C42 H42 0.9500 . ?
C42 C43 1.4200 . ?
C43 H43 0.9500 . ?
C43 C44 1.4200 . ?
C44 C46 1.28(2) . ?
C46 C47 1.36(3) . ?
C46 C79 1.498(13) . ?
C47 C48 1.406(14) . ?
C47 N55 1.403(13) . ?
C48 C48 1.393(16) 10 ?
C48 H48 0.9500 . ?
O56 C57 1.27(2) . ?
Zn60 N67 2.060(13) . ?
Zn60 N75 2.051(9) . ?
Zn60 N75 2.051(9) 10 ?
Zn60 O85 2.11(2) . ?
Zn60 N347 2.057(13) . ?
N61 C62 1.349(14) . ?
N61 C66 1.347(14) . ?
C62 H62 0.9500 . ?
C62 C63 1.401(14) . ?
C63 H63 0.9500 . ?
C63 C64 1.398(14) . ?
C64 C65 1.396(14) . ?
C64 C70 1.511(15) . ?
C65 H65 0.9500 . ?
C65 C66 1.399(13) . ?
C66 H66 0.9500 . ?
N67 C68 1.407(12) 10 ?
N67 C68 1.407(12) . ?
C68 C69 1.417(14) . ?
C68 C70 1.43(2) . ?
C69 C69 1.392(16) 10 ?
C69 H69 0.9500 . ?
C70 C71 1.33(2) . ?
N75 C74 1.4200 . ?
N75 C71 1.4200 . ?
C74 C73 1.4200 . ?
C74 C76 1.45(2) . ?
C73 H73 0.9500 . ?
C73 C72 1.4200 . ?
C72 H72 0.9500 . ?
C72 C71 1.4200 . ?
C76 C77 1.47(3) . ?
C76 C79 1.524(13) . ?
C77 C78 1.408(14) . ?
C77 N347 1.404(13) . ?
C78 C78 1.387(15) 10 ?
C78 H78 0.9500 . ?
C79 C80 1.372(9) . ?
C79 C84 1.376(9) . ?
C80 H80 0.9500 . ?
C80 C81 1.391(9) . ?
C81 H81 0.9500 . ?
C81 N82 1.326(8) . ?
N82 C83 1.348(8) . ?
C83 H83 0.9500 . ?
C83 C84 1.373(9) . ?
C84 H84 0.9500 . ?
C57 H57 0.9500 . ?
C57 N58 1.291(19) . ?
N58 C60 1.485(19) . ?
N58 C59 1.472(19) . ?
C60 H60A 0.9800 . ?
C60 H60B 0.9800 . ?
C60 H60C 0.9800 . ?
C59 H59C 0.9800 . ?
C59 H59B 0.9800 . ?
C59 H59A 0.9800 . ?
O91 C92 1.249(18) . ?
C92 H92 0.9500 . ?
C92 N93 1.279(17) . ?
N93 C94 1.487(18) . ?
N93 C95 1.461(17) . ?
C94 H94A 0.9800 . ?
C94 H94B 0.9800 . ?
C94 H94C 0.9800 . ?
C95 H95A 0.9800 . ?
C95 H95B 0.9800 . ?
C95 H95C 0.9800 . ?
